data_4075609
loop_
_publ_author_name
'Vicente, Jos\'e'
'Arcas, Aurelia'
'G\'alvez-L\'opez, Mar\'ia-Dolores'
'Jones, Peter G.'

_publ_section_title
;
 Bis(2,6-dinitroaryl)platinum(II) Complexes. Cis/Trans
 Isomerization&#x2020;
;
_journal_issue 18
_journal_name_full Organometallics
_journal_page_first 4247
_journal_paper_doi 10.1021/om060398t
_journal_volume 25
_journal_year 2006
_chemical_formula_sum 'C28 H28 Cl3 N5 O14 Pt'
_chemical_formula_weight 959.99
_chemical_name_systematic
;
 ?
;
_space_group_IT_number 13
_symmetry_cell_setting monoclinic
_symmetry_space_group_name_Hall '-P 2yac'
_symmetry_space_group_name_H-M 'P 1 2/n 1'
_atom_sites_solution_hydrogens geom
_atom_sites_solution_primary direct
_atom_sites_solution_secondary difmap
_audit_creation_method SHELXL-97
_cell_angle_alpha 90.00
_cell_angle_beta 104.698(8)
_cell_angle_gamma 90.00
_cell_formula_units_Z 16
_cell_length_a 32.917(3)
_cell_length_b 8.5440(8)
_cell_length_c 51.357(5)
_cell_measurement_reflns_used 6724
_cell_measurement_temperature 133(2)
_cell_measurement_theta_max 26.15
_cell_measurement_theta_min 2.32
_cell_volume 13971(2)
_computing_cell_refinement 'Bruker SAINT'
_computing_data_collection 'Bruker SMART'
_computing_data_reduction 'Bruker SAINT'
_computing_molecular_graphics 'Siemens XP'
_computing_publication_material SHELXL-97
_computing_structure_refinement 'SHELXL-97 (Sheldrick, 1997)'
_computing_structure_solution 'SHELXS-97 (Sheldrick, 1990)'
_diffrn_ambient_temperature 133(2)
_diffrn_detector_area_resol_mean 8.192
_diffrn_measured_fraction_theta_full 0.999
_diffrn_measured_fraction_theta_max 0.998
_diffrn_measurement_device_type 'Bruker SMART 1000 CCD area detector'
_diffrn_measurement_method 'phi and omega scans'
_diffrn_radiation_monochromator graphite
_diffrn_radiation_source 'fine-focus sealed tube'
_diffrn_radiation_type MoK\a
_diffrn_radiation_wavelength 0.71073
_diffrn_reflns_av_R_equivalents 0.1363
_diffrn_reflns_av_sigmaI/netI 0.1388
_diffrn_reflns_limit_h_max 41
_diffrn_reflns_limit_h_min -40
_diffrn_reflns_limit_k_max 10
_diffrn_reflns_limit_k_min -10
_diffrn_reflns_limit_l_max 64
_diffrn_reflns_limit_l_min -64
_diffrn_reflns_number 164110
_diffrn_reflns_theta_full 26.00
_diffrn_reflns_theta_max 26.38
_diffrn_reflns_theta_min 0.82
_exptl_absorpt_coefficient_mu 4.321
_exptl_absorpt_correction_T_max 0.7512
_exptl_absorpt_correction_T_min 0.3962
_exptl_absorpt_correction_type integration
_exptl_absorpt_process_details XPREP
_exptl_crystal_colour orange
_exptl_crystal_density_diffrn 1.826
_exptl_crystal_density_meas ?
_exptl_crystal_density_method 'not measured'
_exptl_crystal_description prism
_exptl_crystal_F_000 7552
_exptl_crystal_size_max 0.30
_exptl_crystal_size_mid 0.12
_exptl_crystal_size_min 0.08
_refine_diff_density_max 3.240
_refine_diff_density_min -3.800
_refine_diff_density_rms 0.219
_refine_ls_extinction_method none
_refine_ls_goodness_of_fit_ref 0.992
_refine_ls_hydrogen_treatment 'riding; methyls staggered except for isocyanide methyls, which may not be reliable'
_refine_ls_matrix_type blocked
_refine_ls_number_parameters 1701
_refine_ls_number_reflns 28569
_refine_ls_number_restraints 3554
_refine_ls_restrained_S_all 0.960
_refine_ls_R_factor_all 0.1276
_refine_ls_R_factor_gt 0.0725
_refine_ls_shift/su_max 0.005
_refine_ls_shift/su_mean 0.000
_refine_ls_structure_factor_coef Fsqd
_refine_ls_weighting_details 'calc w=1/[\s^2^(Fo^2^)+(0.0900P)^2^] where P=(Fo^2^+2Fc^2^)/3'
_refine_ls_weighting_scheme calc
_refine_ls_wR_factor_gt 0.1691
_refine_ls_wR_factor_ref 0.1838
_reflns_number_gt 16444
_reflns_number_total 28569
_reflns_threshold_expression >2sigma(I)
_cod_data_source_file om060398tsi20060509_081700.cif
_cod_data_source_block aboad
_cod_depositor_comments
;
The following automatic conversions were performed:

'_symmetry_cell_setting' value 'Monoclinic' changed to 'monoclinic'
according to /home/saulius/struct/CIF-dictionaries/cif_core.dic
dictionary named 'cif_core.dic' version 2.4.1 from 2010-06-29.

Automatic conversion script
Id: cif_fix_values 1715 2011-07-08 13:25:40Z adriana 

The following automatic conversions were performed:

'_exptl_crystal_density_meas' value 'not measured' was changed to '?'
- the value is perceived as not measured.

Automatic conversion script
Id: cif_fix_values 3008 2015-01-20 13:52:24Z robertas 
;
_cod_original_sg_symbol_H-M 'P 2/n'
_cod_database_code 4075609

loop_
_symmetry_equiv_pos_as_xyz
'x, y, z'
'-x+1/2, y, -z+1/2'
'-x, -y, -z'
'x-1/2, -y, z-1/2'

loop_
_atom_site_label
_atom_site_type_symbol
_atom_site_fract_x
_atom_site_fract_y
_atom_site_fract_z
_atom_site_U_iso_or_equiv
_atom_site_adp_type
_atom_site_occupancy
_atom_site_symmetry_multiplicity
_atom_site_calc_flag
_atom_site_refinement_flags
Pt1 Pt 0.947630(12) 0.41664(5) 0.147748(8) 0.01887(10) Uani 1 1 d .
Pt2 Pt 1.053010(12) 0.01242(5) 0.356480(8) 0.02164(11) Uani 1 1 d .
C11 C 0.9908(3) 0.4040(11) 0.12526(16) 0.018(2) Uani 1 1 d DU
C12 C 0.9762(3) 0.4718(12) 0.09974(17) 0.021(2) Uani 1 1 d DU
C13 C 0.9991(3) 0.4733(12) 0.07984(17) 0.024(2) Uani 1 1 d DU
C14 C 1.0383(3) 0.3993(12) 0.08566(17) 0.022(2) Uani 1 1 d DU
C15 C 1.0546(3) 0.3318(12) 0.11083(17) 0.022(2) Uani 1 1 d DU
C16 C 1.0305(3) 0.3402(11) 0.12991(17) 0.021(2) Uani 1 1 d DU
C17 C 0.9621(4) 0.4595(13) 0.0343(2) 0.036(3) Uani 1 1 d DU
H17A H 0.9534 0.5249 0.0182 0.043 Uiso 1 1 calc R
H17B H 0.9371 0.4169 0.0389 0.043 Uiso 1 1 calc R
H17C H 0.9796 0.3733 0.0309 0.043 Uiso 1 1 calc R
C18 C 1.0739(3) 0.5160(12) 0.0551(2) 0.036(3) Uani 1 1 d DU
H18A H 1.0883 0.4864 0.0413 0.043 Uiso 1 1 calc R
H18B H 1.0935 0.5724 0.0697 0.043 Uiso 1 1 calc R
H18C H 1.0500 0.5836 0.0471 0.043 Uiso 1 1 calc R
C19 C 1.1266(3) 0.2869(13) 0.1089(2) 0.030(3) Uani 1 1 d DU
H19A H 1.1503 0.2207 0.1178 0.036 Uiso 1 1 calc R
H19B H 1.1344 0.3973 0.1120 0.036 Uiso 1 1 calc R
H19C H 1.1190 0.2654 0.0895 0.036 Uiso 1 1 calc R
C21 C 0.8952(3) 0.4368(10) 0.16343(18) 0.023(2) Uani 1 1 d DU
C22 C 0.8654(3) 0.3188(10) 0.15897(18) 0.019(2) Uani 1 1 d DU
C23 C 0.8277(3) 0.3228(10) 0.1675(2) 0.024(2) Uani 1 1 d DU
C24 C 0.8189(3) 0.4557(11) 0.1800(2) 0.029(2) Uani 1 1 d DU
C25 C 0.8483(3) 0.5752(11) 0.1860(2) 0.028(2) Uani 1 1 d DU
C26 C 0.8857(3) 0.5612(10) 0.17745(19) 0.024(2) Uani 1 1 d DU
C27 C 0.7936(4) 0.1113(14) 0.1829(2) 0.045(3) Uani 1 1 d DU
H27A H 0.7731 0.0279 0.1763 0.053 Uiso 1 1 calc R
H27B H 0.7832 0.1794 0.1951 0.053 Uiso 1 1 calc R
H27C H 0.8204 0.0650 0.1925 0.053 Uiso 1 1 calc R
C28 C 0.7468(4) 0.5146(17) 0.1656(2) 0.058(4) Uani 1 1 d DU
H28A H 0.7215 0.5275 0.1722 0.069 Uiso 1 1 calc R
H28B H 0.7420 0.4322 0.1519 0.069 Uiso 1 1 calc R
H28C H 0.7531 0.6133 0.1577 0.069 Uiso 1 1 calc R
C29 C 0.8372(4) 0.7041(15) 0.2247(2) 0.042(3) Uani 1 1 d DU
H29A H 0.8318 0.8084 0.2311 0.051 Uiso 1 1 calc R
H29B H 0.8634 0.6627 0.2362 0.051 Uiso 1 1 calc R
H29C H 0.8139 0.6341 0.2255 0.051 Uiso 1 1 calc R
C30 C 0.9788(3) 0.3323(12) 0.18026(17) 0.020(2) Uani 1 1 d DU
C31 C 1.0278(3) 0.2504(10) 0.22525(17) 0.024(2) Uani 1 1 d DU
C32 C 1.0336(3) 0.0934(10) 0.23242(17) 0.026(2) Uani 1 1 d DU
C33 C 1.0627(3) 0.0600(12) 0.25672(19) 0.034(3) Uani 1 1 d DU
H33 H 1.0675 -0.0453 0.2626 0.041 Uiso 1 1 calc R
C34 C 1.0841(3) 0.1783(12) 0.2719(2) 0.037(3) Uani 1 1 d DU
H34 H 1.1045 0.1534 0.2881 0.044 Uiso 1 1 calc R
C35 C 1.0772(3) 0.3328(12) 0.2646(2) 0.034(3) Uani 1 1 d DU
H35 H 1.0921 0.4122 0.2761 0.041 Uiso 1 1 calc R
C36 C 1.0487(3) 0.3745(11) 0.24081(19) 0.029(2) Uani 1 1 d DU
C37 C 1.0107(4) -0.0329(13) 0.2143(2) 0.041(3) Uani 1 1 d DU
H37A H 0.9817 0.0008 0.2062 0.049 Uiso 1 1 calc R
H37B H 1.0104 -0.1286 0.2247 0.049 Uiso 1 1 calc R
H37C H 1.0248 -0.0534 0.2000 0.049 Uiso 1 1 calc R
C38 C 1.0409(4) 0.5402(11) 0.2310(2) 0.042(3) Uani 1 1 d DU
H38A H 1.0570 0.6118 0.2447 0.051 Uiso 1 1 calc R
H38B H 1.0109 0.5640 0.2277 0.051 Uiso 1 1 calc R
H38C H 1.0497 0.5528 0.2143 0.051 Uiso 1 1 calc R
N11 N 0.9347(2) 0.5352(10) 0.09418(16) 0.026(2) Uani 1 1 d DU
N12 N 1.0512(2) 0.2759(10) 0.15705(16) 0.025(2) Uani 1 1 d DU
N21 N 0.8720(3) 0.1709(10) 0.14609(16) 0.027(2) Uani 1 1 d DU
N22 N 0.9181(2) 0.6867(10) 0.18576(16) 0.026(2) Uani 1 1 d DU
N30 N 0.9993(2) 0.2863(10) 0.20064(16) 0.024(2) Uani 1 1 d DU
O11 O 0.9154(2) 0.5253(8) 0.11318(13) 0.0262(17) Uani 1 1 d DU
O12 O 0.9167(2) 0.5958(9) 0.07299(14) 0.0316(18) Uani 1 1 d DU
O13 O 0.9856(2) 0.5523(8) 0.05631(13) 0.0297(18) Uani 1 1 d DU
O14 O 1.0590(2) 0.3751(8) 0.06599(13) 0.0271(17) Uani 1 1 d DU
O15 O 1.0913(2) 0.2539(8) 0.11971(14) 0.0275(18) Uani 1 1 d DU
O16 O 1.0474(2) 0.1360(9) 0.16063(15) 0.038(2) Uani 1 1 d DU
O17 O 1.0705(2) 0.3653(9) 0.17424(14) 0.0353(19) Uani 1 1 d DU
O21 O 0.8800(3) 0.0522(10) 0.16015(16) 0.047(2) Uani 1 1 d DU
O22 O 0.8726(2) 0.1738(9) 0.12259(14) 0.039(2) Uani 1 1 d DU
O23 O 0.7995(2) 0.2025(8) 0.16036(14) 0.0285(18) Uani 1 1 d DU
O24 O 0.7815(2) 0.4719(9) 0.18756(15) 0.038(2) Uani 1 1 d DU
O25 O 0.8406(2) 0.7147(8) 0.19715(14) 0.0311(18) Uani 1 1 d DU
O26 O 0.9283(2) 0.7200(9) 0.20940(15) 0.039(2) Uani 1 1 d DU
O27 O 0.9325(2) 0.7446(9) 0.16791(15) 0.0345(19) Uani 1 1 d DU
C41 C 1.0113(3) 0.0252(12) 0.37977(17) 0.021(2) Uani 1 1 d DU
C42 C 1.0281(3) -0.0321(12) 0.40597(17) 0.025(2) Uani 1 1 d DU
C43 C 1.0063(3) -0.0351(13) 0.42635(18) 0.030(2) Uani 1 1 d DU
C44 C 0.9659(3) 0.0313(12) 0.42090(17) 0.028(2) Uani 1 1 d DU
C45 C 0.9483(3) 0.0940(13) 0.39561(18) 0.027(2) Uani 1 1 d DU
C46 C 0.9715(3) 0.0871(12) 0.37629(17) 0.023(2) Uani 1 1 d DU
C47 C 1.0437(4) -0.0014(16) 0.4715(2) 0.061(4) Uani 1 1 d DU
H47A H 1.0532 -0.0601 0.4884 0.073 Uiso 1 1 calc R
H47B H 1.0247 0.0827 0.4740 0.073 Uiso 1 1 calc R
H47C H 1.0680 0.0437 0.4665 0.073 Uiso 1 1 calc R
C48 C 0.9326(4) -0.1024(13) 0.4506(2) 0.050(3) Uani 1 1 d DU
H48A H 0.9185 -0.0824 0.4649 0.059 Uiso 1 1 calc R
H48B H 0.9572 -0.1688 0.4575 0.059 Uiso 1 1 calc R
H48C H 0.9131 -0.1555 0.4355 0.059 Uiso 1 1 calc R
C49 C 0.8773(3) 0.1402(14) 0.3999(2) 0.033(3) Uani 1 1 d DU
H49A H 0.8525 0.1984 0.3901 0.040 Uiso 1 1 calc R
H49B H 0.8863 0.1786 0.4185 0.040 Uiso 1 1 calc R
H49C H 0.8705 0.0286 0.4000 0.040 Uiso 1 1 calc R
C51 C 1.1045(3) -0.0070(10) 0.33991(18) 0.021(2) Uani 1 1 d DU
C52 C 1.1129(3) -0.1362(10) 0.32571(19) 0.022(2) Uani 1 1 d DU
C53 C 1.1499(3) -0.1536(10) 0.31664(19) 0.021(2) Uani 1 1 d DU
C54 C 1.1796(3) -0.0353(11) 0.3221(2) 0.026(2) Uani 1 1 d DU
C55 C 1.1723(3) 0.0963(11) 0.3356(2) 0.025(2) Uani 1 1 d DU
C56 C 1.1350(2) 0.1114(9) 0.34384(17) 0.0135(19) Uani 1 1 d DU
C57 C 1.1620(4) -0.2821(15) 0.2787(2) 0.045(3) Uani 1 1 d DU
H57A H 1.1676 -0.3863 0.2725 0.054 Uiso 1 1 calc R
H57B H 1.1854 -0.2120 0.2784 0.054 Uiso 1 1 calc R
H57C H 1.1360 -0.2406 0.2669 0.054 Uiso 1 1 calc R
C58 C 1.2520(3) -0.1040(16) 0.3340(2) 0.054(4) Uani 1 1 d DU
H58A H 1.2762 -0.1107 0.3262 0.065 Uiso 1 1 calc R
H58B H 1.2460 -0.2078 0.3402 0.065 Uiso 1 1 calc R
H58C H 1.2583 -0.0310 0.3492 0.065 Uiso 1 1 calc R
C59 C 1.2074(4) 0.3100(15) 0.3205(2) 0.053(4) Uani 1 1 d DU
H59A H 1.2280 0.3920 0.3276 0.063 Uiso 1 1 calc R
H59B H 1.1809 0.3582 0.3107 0.063 Uiso 1 1 calc R
H59C H 1.2180 0.2428 0.3082 0.063 Uiso 1 1 calc R
C60 C 1.0198(3) 0.0946(12) 0.32479(18) 0.022(2) Uani 1 1 d DU
C61 C 0.9703(3) 0.1719(10) 0.27912(17) 0.024(2) Uani 1 1 d DU
C62 C 0.9494(3) 0.0485(11) 0.26305(18) 0.030(2) Uani 1 1 d DU
C63 C 0.9218(3) 0.0884(12) 0.23902(19) 0.033(3) Uani 1 1 d DU
H63 H 0.9072 0.0078 0.2277 0.040 Uiso 1 1 calc R
C64 C 0.9148(3) 0.2424(11) 0.2309(2) 0.036(3) Uani 1 1 d DU
H64 H 0.8957 0.2679 0.2143 0.043 Uiso 1 1 calc R
C65 C 0.9362(3) 0.3578(12) 0.24753(18) 0.028(2) Uani 1 1 d DU
H65 H 0.9313 0.4635 0.2419 0.034 Uiso 1 1 calc R
C66 C 0.9643(3) 0.3283(10) 0.27203(18) 0.022(2) Uani 1 1 d DU
C67 C 0.9577(4) -0.1184(11) 0.2724(2) 0.044(3) Uani 1 1 d DU
H67A H 0.9422 -0.1894 0.2583 0.053 Uiso 1 1 calc R
H67B H 0.9485 -0.1343 0.2889 0.053 Uiso 1 1 calc R
H67C H 0.9879 -0.1402 0.2760 0.053 Uiso 1 1 calc R
C68 C 0.9871(4) 0.4569(12) 0.2898(2) 0.038(3) Uani 1 1 d DU
H68A H 0.9815 0.5571 0.2803 0.046 Uiso 1 1 calc R
H68B H 1.0174 0.4358 0.2944 0.046 Uiso 1 1 calc R
H68C H 0.9774 0.4615 0.3063 0.046 Uiso 1 1 calc R
N41 N 1.0695(3) -0.0963(11) 0.41110(16) 0.032(2) Uani 1 1 d DU
N42 N 0.9494(2) 0.1504(10) 0.34918(16) 0.025(2) Uani 1 1 d DU
N51 N 1.0812(2) -0.2598(10) 0.31865(16) 0.025(2) Uani 1 1 d DU
N52 N 1.1268(3) 0.2571(10) 0.35689(17) 0.026(2) Uani 1 1 d DU
N60 N 0.9994(2) 0.1337(9) 0.30375(14) 0.0180(18) Uani 1 1 d DU
O41 O 1.0877(2) -0.0862(9) 0.39161(13) 0.0313(18) Uani 1 1 d DU
O42 O 1.0892(2) -0.1524(10) 0.43222(15) 0.044(2) Uani 1 1 d DU
O43 O 1.0219(2) -0.1041(9) 0.45076(14) 0.038(2) Uani 1 1 d DU
O44 O 0.9458(2) 0.0452(9) 0.44130(14) 0.0316(18) Uani 1 1 d DU
O45 O 0.9107(2) 0.1622(9) 0.38687(14) 0.0313(18) Uani 1 1 d DU
O46 O 0.9309(2) 0.0561(9) 0.33246(14) 0.036(2) Uani 1 1 d DU
O47 O 0.9525(2) 0.2904(9) 0.34573(16) 0.040(2) Uani 1 1 d DU
O51 O 1.0687(2) -0.2946(9) 0.29453(15) 0.040(2) Uani 1 1 d DU
O52 O 1.0673(2) -0.3172(9) 0.33614(15) 0.0346(19) Uani 1 1 d DU
O53 O 1.1574(2) -0.2928(9) 0.30587(15) 0.037(2) Uani 1 1 d DU
O54 O 1.2162(2) -0.0493(9) 0.31396(14) 0.0313(18) Uani 1 1 d DU
O55 O 1.2005(2) 0.2178(9) 0.34226(15) 0.0328(19) Uani 1 1 d DU
O56 O 1.1197(2) 0.3705(9) 0.34326(15) 0.037(2) Uani 1 1 d DU
O57 O 1.1305(2) 0.2494(9) 0.38143(15) 0.040(2) Uani 1 1 d DU
Pt3 Pt 0.621500(13) 0.48584(5) 0.052286(8) 0.02451(11) Uani 1 1 d .
Pt4 Pt 1.378587(12) -0.03801(5) 0.445389(8) 0.01932(10) Uani 1 1 d .
C71 C 0.5791(3) 0.5102(12) 0.07452(17) 0.025(2) Uani 1 1 d DU
C72 C 0.5383(3) 0.4672(12) 0.06070(18) 0.027(2) Uani 1 1 d DU
C73 C 0.5018(3) 0.4797(12) 0.07077(17) 0.026(2) Uani 1 1 d DU
C74 C 0.5066(3) 0.5521(12) 0.09576(18) 0.026(2) Uani 1 1 d DU
C75 C 0.5461(3) 0.5975(12) 0.11059(17) 0.024(2) Uani 1 1 d DU
C76 C 0.5809(3) 0.5737(12) 0.09968(17) 0.022(2) Uani 1 1 d DU
C77 C 0.4407(4) 0.5360(15) 0.0364(2) 0.058(4) Uani 1 1 d DU
H77A H 0.4134 0.4899 0.0277 0.070 Uiso 1 1 calc R
H77B H 0.4568 0.5529 0.0230 0.070 Uiso 1 1 calc R
H77C H 0.4364 0.6363 0.0446 0.070 Uiso 1 1 calc R
C78 C 0.4486(3) 0.4578(13) 0.1115(2) 0.039(3) Uani 1 1 d DU
H78A H 0.4246 0.4962 0.1177 0.046 Uiso 1 1 calc R
H78B H 0.4671 0.3963 0.1258 0.046 Uiso 1 1 calc R
H78C H 0.4384 0.3919 0.0955 0.046 Uiso 1 1 calc R
C79 C 0.5287(3) 0.6637(13) 0.15302(19) 0.028(3) Uani 1 1 d DU
H79A H 0.5414 0.7234 0.1694 0.033 Uiso 1 1 calc R
H79B H 0.5251 0.5544 0.1578 0.033 Uiso 1 1 calc R
H79C H 0.5013 0.7086 0.1442 0.033 Uiso 1 1 calc R
C81 C 0.6544(3) 0.4476(10) 0.02335(19) 0.026(2) Uani 1 1 d DU
C82 C 0.6612(3) 0.5639(11) 0.00618(19) 0.029(2) Uani 1 1 d DU
C83 C 0.6808(3) 0.5380(11) -0.01478(19) 0.028(2) Uani 1 1 d DU
C84 C 0.6946(3) 0.3903(11) -0.01843(19) 0.030(2) Uani 1 1 d DU
C85 C 0.6891(4) 0.2704(11) -0.0021(2) 0.038(3) Uani 1 1 d DU
C86 C 0.6687(3) 0.3004(11) 0.0181(2) 0.039(3) Uani 1 1 d DU
C87 C 0.6688(4) 0.6514(16) -0.0590(2) 0.050(3) Uani 1 1 d DU
H87A H 0.6732 0.7503 -0.0675 0.060 Uiso 1 1 calc R
H87B H 0.6387 0.6270 -0.0635 0.060 Uiso 1 1 calc R
H87C H 0.6839 0.5673 -0.0655 0.060 Uiso 1 1 calc R
C88 C 0.7593(3) 0.3585(14) -0.0299(2) 0.033(3) Uani 1 1 d DU
H88A H 0.7712 0.3436 -0.0453 0.040 Uiso 1 1 calc R
H88B H 0.7674 0.2707 -0.0173 0.040 Uiso 1 1 calc R
H88C H 0.7699 0.4564 -0.0207 0.040 Uiso 1 1 calc R
C89 C 0.6863(5) 0.0430(16) -0.0290(2) 0.063(4) Uani 1 1 d DU
H89A H 0.6973 -0.0641 -0.0276 0.076 Uiso 1 1 calc R
H89B H 0.6948 0.0984 -0.0434 0.076 Uiso 1 1 calc R
H89C H 0.6555 0.0398 -0.0330 0.076 Uiso 1 1 calc R
C90 C 0.6706(3) 0.5725(12) 0.07425(18) 0.022(2) Uani 1 1 d DU
C91 C 0.7445(3) 0.6606(10) 0.09833(19) 0.028(2) Uani 1 1 d DU
C92 C 0.7537(3) 0.8089(11) 0.10999(18) 0.029(2) Uani 1 1 d DU
C93 C 0.7959(3) 0.8432(12) 0.1214(2) 0.033(3) Uani 1 1 d DU
H93 H 0.8038 0.9409 0.1300 0.039 Uiso 1 1 calc R
C94 C 0.8257(3) 0.7349(12) 0.1200(2) 0.041(3) Uani 1 1 d DU
H94 H 0.8544 0.7615 0.1270 0.049 Uiso 1 1 calc R
C95 C 0.8162(3) 0.5894(13) 0.1089(2) 0.038(3) Uani 1 1 d DU
H95 H 0.8381 0.5169 0.1090 0.046 Uiso 1 1 calc R
C96 C 0.7750(3) 0.5475(12) 0.0976(2) 0.040(3) Uani 1 1 d DU
C97 C 0.7192(3) 0.9237(13) 0.1097(2) 0.037(3) Uani 1 1 d DU
H97A H 0.7312 1.0279 0.1144 0.044 Uiso 1 1 calc R
H97B H 0.7038 0.8915 0.1229 0.044 Uiso 1 1 calc R
H97C H 0.6999 0.9267 0.0917 0.044 Uiso 1 1 calc R
C98 C 0.7628(4) 0.3881(13) 0.0863(3) 0.054(3) Uani 1 1 d DU
H98A H 0.7517 0.3954 0.0667 0.065 Uiso 1 1 calc R
H98B H 0.7412 0.3448 0.0943 0.065 Uiso 1 1 calc R
H98C H 0.7875 0.3196 0.0904 0.065 Uiso 1 1 calc R
N71 N 0.5353(2) 0.3954(10) 0.03512(16) 0.028(2) Uani 1 1 d DU
N72 N 0.6221(2) 0.6274(10) 0.11655(16) 0.025(2) Uani 1 1 d DU
N81 N 0.6487(3) 0.7262(11) 0.00995(19) 0.037(2) Uani 1 1 d DU
N82 N 0.6589(4) 0.1730(13) 0.0358(2) 0.061(3) Uani 1 1 d DU
N90 N 0.7026(2) 0.6196(10) 0.08679(17) 0.027(2) Uani 1 1 d DU
O71 O 0.5691(2) 0.3906(9) 0.02687(14) 0.0341(19) Uani 1 1 d DU
O72 O 0.5031(2) 0.3400(9) 0.02074(14) 0.0341(19) Uani 1 1 d DU
O73 O 0.4631(2) 0.4330(10) 0.05663(15) 0.041(2) Uani 1 1 d DU
O74 O 0.4717(2) 0.5898(9) 0.10467(15) 0.0329(18) Uani 1 1 d DU
O75 O 0.5561(2) 0.6707(9) 0.13463(14) 0.0342(19) Uani 1 1 d DU
O76 O 0.6285(2) 0.7662(9) 0.11812(16) 0.043(2) Uani 1 1 d DU
O77 O 0.6459(2) 0.5254(9) 0.12767(16) 0.042(2) Uani 1 1 d DU
O81 O 0.6723(3) 0.8048(11) 0.0277(2) 0.069(3) Uani 1 1 d DU
O82 O 0.6167(3) 0.7741(12) -0.0038(2) 0.077(3) Uani 1 1 d DU
O83 O 0.6844(2) 0.6656(9) -0.03004(14) 0.0362(19) Uani 1 1 d DU
O84 O 0.7141(2) 0.3658(9) -0.03901(14) 0.0339(19) Uani 1 1 d DU
O85 O 0.7024(3) 0.1221(10) -0.00431(16) 0.053(2) Uani 1 1 d DU
O86 O 0.6857(4) 0.1410(13) 0.0538(2) 0.095(4) Uani 1 1 d DU
O87 O 0.6253(4) 0.1034(14) 0.0269(2) 0.100(4) Uani 1 1 d DU
C101 C 1.4190(3) -0.0657(12) 0.42185(17) 0.025(2) Uani 1 1 d DU
C102 C 1.4604(3) -0.0175(12) 0.43525(17) 0.020(2) Uani 1 1 d DU
C103 C 1.4965(2) -0.0518(12) 0.42589(17) 0.019(2) Uani 1 1 d DU
C104 C 1.4911(2) -0.1211(11) 0.40057(17) 0.019(2) Uani 1 1 d DU
C105 C 1.4508(2) -0.1632(12) 0.38574(17) 0.021(2) Uani 1 1 d DU
C106 C 1.4171(2) -0.1339(11) 0.39718(17) 0.020(2) Uani 1 1 d DU
C107 C 1.5549(3) -0.1021(13) 0.4625(2) 0.037(3) Uani 1 1 d DU
H10A H 1.5834 -0.0639 0.4707 0.044 Uiso 1 1 calc R
H10B H 1.5562 -0.2119 0.4572 0.044 Uiso 1 1 calc R
H10C H 1.5379 -0.0933 0.4755 0.044 Uiso 1 1 calc R
C108 C 1.5502(4) -0.0368(13) 0.3841(2) 0.043(3) Uani 1 1 d DU
H10D H 1.5736 -0.0826 0.3781 0.051 Uiso 1 1 calc R
H10E H 1.5613 0.0310 0.3997 0.051 Uiso 1 1 calc R
H10F H 1.5326 0.0251 0.3694 0.051 Uiso 1 1 calc R
C109 C 1.4674(3) -0.2395(14) 0.3439(2) 0.036(3) Uani 1 1 d DU
H10G H 1.4545 -0.3004 0.3277 0.043 Uiso 1 1 calc R
H10H H 1.4947 -0.2855 0.3528 0.043 Uiso 1 1 calc R
H10I H 1.4715 -0.1313 0.3388 0.043 Uiso 1 1 calc R
C111 C 1.3496(3) -0.0121(10) 0.47685(18) 0.028(2) Uani 1 1 d DU
C112 C 1.3293(3) 0.1227(11) 0.48227(18) 0.027(2) Uani 1 1 d DU
C113 C 1.3160(3) 0.1468(12) 0.50608(19) 0.035(2) Uani 1 1 d DU
C114 C 1.3207(4) 0.0263(12) 0.5240(2) 0.040(3) Uani 1 1 d DU
C115 C 1.3400(3) -0.1092(12) 0.51946(19) 0.037(2) Uani 1 1 d DU
C116 C 1.3534(3) -0.1278(11) 0.49583(19) 0.028(2) Uani 1 1 d DU
C117 C 1.3161(5) 0.3828(18) 0.5318(3) 0.092(5) Uani 1 1 d DU
H11A H 1.2998 0.4796 0.5309 0.110 Uiso 1 1 calc R
H11B H 1.3451 0.4083 0.5318 0.110 Uiso 1 1 calc R
H11C H 1.3158 0.3259 0.5483 0.110 Uiso 1 1 calc R
C118 C 1.2660(4) 0.037(2) 0.5455(3) 0.100(5) Uani 1 1 d DU
H11D H 1.2597 0.0531 0.5629 0.120 Uiso 1 1 calc R
H11E H 1.2556 -0.0658 0.5383 0.120 Uiso 1 1 calc R
H11F H 1.2521 0.1187 0.5329 0.120 Uiso 1 1 calc R
C119 C 1.3697(5) -0.2098(19) 0.5626(2) 0.080(4) Uani 1 1 d DU
H11G H 1.3715 -0.3067 0.5730 0.096 Uiso 1 1 calc R
H11H H 1.3568 -0.1276 0.5711 0.096 Uiso 1 1 calc R
H11I H 1.3980 -0.1771 0.5620 0.096 Uiso 1 1 calc R
C120 C 1.3295(3) -0.1325(11) 0.42475(17) 0.016(2) Uani 1 1 d DU
C121 C 1.2564(3) -0.2399(10) 0.40235(18) 0.022(2) Uani 1 1 d DU
C122 C 1.2257(3) -0.1282(11) 0.40210(18) 0.028(2) Uani 1 1 d DU
C123 C 1.1850(3) -0.1778(12) 0.39229(19) 0.029(2) Uani 1 1 d DU
H123 H 1.1625 -0.1070 0.3918 0.035 Uiso 1 1 calc R
C124 C 1.1762(3) -0.3279(11) 0.3832(2) 0.034(3) Uani 1 1 d DU
H124 H 1.1477 -0.3584 0.3762 0.040 Uiso 1 1 calc R
C125 C 1.2076(3) -0.4359(12) 0.38377(19) 0.023(2) Uani 1 1 d DU
H125 H 1.2006 -0.5396 0.3775 0.028 Uiso 1 1 calc R
C126 C 1.2490(3) -0.3932(10) 0.39342(19) 0.022(2) Uani 1 1 d DU
C127 C 1.2366(4) 0.0356(12) 0.4118(3) 0.047(3) Uani 1 1 d DU
H12A H 1.2462 0.0358 0.4315 0.056 Uiso 1 1 calc R
H12B H 1.2116 0.1022 0.4061 0.056 Uiso 1 1 calc R
H12C H 1.2589 0.0758 0.4042 0.056 Uiso 1 1 calc R
C128 C 1.2839(3) -0.5096(12) 0.3942(2) 0.035(3) Uani 1 1 d DU
H12D H 1.3028 -0.4686 0.3839 0.042 Uiso 1 1 calc R
H12E H 1.2718 -0.6089 0.3864 0.042 Uiso 1 1 calc R
H12F H 1.2996 -0.5267 0.4130 0.042 Uiso 1 1 calc R
N101 N 1.4636(2) 0.0580(9) 0.46041(14) 0.0168(18) Uani 1 1 d DU
N102 N 1.3746(2) -0.1826(10) 0.38068(16) 0.0225(19) Uani 1 1 d DU
N111 N 1.3212(3) 0.2486(10) 0.46243(17) 0.030(2) Uani 1 1 d DU
N112 N 1.3753(3) -0.2730(10) 0.49214(18) 0.034(2) Uani 1 1 d DU
N120 N 1.2992(2) -0.1964(10) 0.41350(16) 0.0205(19) Uani 1 1 d DU
O101 O 1.4305(2) 0.0702(8) 0.46853(13) 0.0260(17) Uani 1 1 d DU
O102 O 1.4964(2) 0.1167(9) 0.47379(14) 0.0296(18) Uani 1 1 d DU
O103 O 1.5363(2) -0.0097(9) 0.43908(14) 0.0312(18) Uani 1 1 d DU
O104 O 1.5250(2) -0.1623(8) 0.39168(14) 0.0272(17) Uani 1 1 d DU
O105 O 1.4403(2) -0.2415(9) 0.36210(14) 0.0330(19) Uani 1 1 d DU
O106 O 1.3504(2) -0.0829(9) 0.36983(15) 0.0358(19) Uani 1 1 d DU
O107 O 1.3676(2) -0.3240(9) 0.37908(15) 0.036(2) Uani 1 1 d DU
O111 O 1.2844(2) 0.2953(10) 0.45403(16) 0.049(2) Uani 1 1 d DU
O112 O 1.3494(2) 0.2971(10) 0.45331(16) 0.044(2) Uani 1 1 d DU
O113 O 1.2977(3) 0.2867(10) 0.50878(17) 0.048(2) Uani 1 1 d DU
O114 O 1.3110(3) 0.0453(11) 0.54872(16) 0.056(2) Uani 1 1 d DU
O115 O 1.3452(3) -0.2357(10) 0.53635(17) 0.056(2) Uani 1 1 d DU
O116 O 1.3569(3) -0.3952(11) 0.48880(19) 0.063(3) Uani 1 1 d DU
O117 O 1.4126(2) -0.2617(10) 0.49226(17) 0.047(2) Uani 1 1 d DU

loop_
_atom_site_aniso_label
_atom_site_aniso_U_11
_atom_site_aniso_U_22
_atom_site_aniso_U_33
_atom_site_aniso_U_23
_atom_site_aniso_U_13
_atom_site_aniso_U_12
Pt1 0.0097(2) 0.0264(3) 0.0198(2) -0.00138(19) 0.00264(16) -0.00224(17)
Pt2 0.0118(2) 0.0302(3) 0.0228(2) -0.0034(2) 0.00417(17) 0.00079(18)
C11 0.020(4) 0.016(4) 0.017(4) -0.001(3) 0.002(3) -0.001(3)
C12 0.019(3) 0.023(4) 0.021(4) 0.000(3) 0.006(3) 0.000(3)
C13 0.022(4) 0.027(4) 0.024(4) 0.002(3) 0.006(3) -0.004(3)
C14 0.018(4) 0.027(4) 0.023(4) -0.002(3) 0.007(3) -0.003(3)
C15 0.019(3) 0.021(4) 0.025(4) -0.001(3) 0.004(3) -0.001(3)
C16 0.018(4) 0.022(4) 0.023(3) -0.003(3) 0.007(3) -0.002(3)
C17 0.039(5) 0.035(5) 0.034(4) -0.006(4) 0.008(4) -0.001(4)
C18 0.032(4) 0.039(5) 0.040(5) 0.007(4) 0.015(4) -0.001(4)
C19 0.026(4) 0.034(5) 0.034(4) 0.001(4) 0.014(4) -0.001(3)
C21 0.019(4) 0.029(4) 0.020(4) 0.002(3) 0.000(3) -0.004(3)
C22 0.015(4) 0.029(4) 0.016(4) -0.001(3) 0.007(3) -0.002(3)
C23 0.019(4) 0.027(4) 0.027(4) 0.004(3) 0.004(3) -0.004(3)
C24 0.026(4) 0.033(4) 0.032(4) 0.002(3) 0.015(3) -0.002(3)
C25 0.028(4) 0.029(4) 0.027(4) 0.001(3) 0.008(3) 0.000(3)
C26 0.023(4) 0.021(4) 0.024(4) 0.004(3) -0.001(3) 0.001(3)
C27 0.044(5) 0.047(5) 0.043(5) 0.007(4) 0.012(4) -0.010(4)
C28 0.049(5) 0.065(6) 0.059(5) 0.009(4) 0.012(4) 0.006(4)
C29 0.046(5) 0.045(5) 0.037(4) -0.006(4) 0.015(4) 0.001(4)
C30 0.018(4) 0.029(4) 0.017(4) -0.009(3) 0.011(3) -0.002(3)
C31 0.021(4) 0.030(4) 0.021(4) 0.000(3) 0.006(3) 0.003(3)
C32 0.026(4) 0.030(4) 0.024(4) -0.001(3) 0.012(3) -0.001(3)
C33 0.035(4) 0.033(4) 0.033(4) 0.005(3) 0.008(3) 0.001(3)
C34 0.031(4) 0.040(4) 0.036(4) 0.003(4) 0.002(3) 0.003(4)
C35 0.031(4) 0.036(4) 0.033(4) -0.002(4) 0.003(3) -0.002(4)
C36 0.030(4) 0.030(4) 0.027(4) 0.001(3) 0.008(3) -0.003(3)
C37 0.046(5) 0.036(4) 0.040(4) -0.006(4) 0.010(4) -0.003(4)
C38 0.046(5) 0.034(4) 0.044(5) -0.004(4) 0.006(4) 0.002(4)
N11 0.021(3) 0.030(4) 0.027(4) 0.003(3) 0.005(3) 0.000(3)
N12 0.019(4) 0.030(4) 0.029(3) 0.001(3) 0.011(3) 0.004(3)
N21 0.018(4) 0.033(4) 0.028(4) -0.004(3) 0.004(3) -0.008(3)
N22 0.023(4) 0.027(4) 0.026(4) -0.006(3) 0.006(3) 0.000(3)
N30 0.020(4) 0.028(4) 0.026(3) -0.001(3) 0.007(3) 0.001(3)
O11 0.022(3) 0.030(4) 0.028(3) 0.000(3) 0.011(3) 0.001(3)
O12 0.028(3) 0.039(4) 0.027(3) 0.007(3) 0.005(3) 0.005(3)
O13 0.028(3) 0.033(4) 0.026(3) -0.001(3) 0.003(3) 0.002(3)
O14 0.028(3) 0.030(4) 0.027(3) -0.001(3) 0.013(3) 0.000(3)
O15 0.025(3) 0.034(4) 0.027(3) 0.000(3) 0.013(3) 0.005(3)
O16 0.040(4) 0.036(4) 0.040(4) 0.007(3) 0.013(3) 0.000(3)
O17 0.031(3) 0.042(4) 0.031(3) -0.001(3) 0.005(3) -0.003(3)
O21 0.051(4) 0.041(4) 0.048(4) 0.002(3) 0.012(3) 0.005(3)
O22 0.047(4) 0.046(4) 0.028(3) -0.009(3) 0.016(3) -0.005(3)
O23 0.019(3) 0.034(4) 0.032(3) 0.000(3) 0.006(3) -0.009(3)
O24 0.029(3) 0.048(4) 0.040(4) 0.003(3) 0.015(3) 0.000(3)
O25 0.036(3) 0.030(3) 0.030(3) -0.001(3) 0.015(3) 0.005(3)
O26 0.040(4) 0.041(4) 0.035(3) -0.007(3) 0.010(3) -0.009(3)
O27 0.036(4) 0.034(4) 0.033(3) 0.001(3) 0.008(3) -0.004(3)
C41 0.021(4) 0.021(4) 0.021(4) -0.009(3) 0.003(3) -0.003(3)
C42 0.022(4) 0.029(4) 0.023(4) -0.008(3) 0.004(3) 0.001(3)
C43 0.028(4) 0.032(5) 0.032(4) 0.000(3) 0.010(3) -0.003(3)
C44 0.029(4) 0.029(4) 0.028(4) -0.004(3) 0.010(3) 0.000(3)
C45 0.026(4) 0.027(4) 0.030(4) -0.004(3) 0.008(3) 0.005(3)
C46 0.022(4) 0.023(4) 0.024(3) -0.002(3) 0.007(3) 0.002(3)
C47 0.064(5) 0.060(5) 0.054(5) -0.008(4) 0.006(4) 0.005(4)
C48 0.051(5) 0.052(5) 0.049(5) 0.002(4) 0.018(4) -0.003(4)
C49 0.026(4) 0.036(5) 0.039(5) 0.001(4) 0.012(4) 0.003(4)
C51 0.019(4) 0.021(4) 0.021(4) 0.000(3) 0.002(3) 0.001(3)
C52 0.019(4) 0.022(4) 0.024(4) -0.001(3) 0.004(3) 0.002(3)
C53 0.022(4) 0.023(4) 0.019(4) -0.001(3) 0.006(3) 0.001(3)
C54 0.025(4) 0.031(4) 0.024(4) 0.001(3) 0.007(3) 0.001(3)
C55 0.023(4) 0.028(4) 0.024(4) 0.002(3) 0.007(3) 0.002(3)
C56 0.011(3) 0.014(4) 0.013(4) -0.010(3) -0.001(3) -0.003(3)
C57 0.050(5) 0.049(5) 0.040(4) -0.007(4) 0.017(4) 0.004(4)
C58 0.042(4) 0.065(5) 0.057(5) 0.005(4) 0.016(4) 0.010(4)
C59 0.053(5) 0.054(5) 0.054(5) 0.004(4) 0.019(4) -0.007(4)
C60 0.021(4) 0.023(4) 0.026(4) -0.009(3) 0.011(3) 0.008(3)
C61 0.022(4) 0.029(4) 0.023(4) 0.002(3) 0.007(3) 0.002(3)
C62 0.028(4) 0.032(4) 0.029(4) -0.001(3) 0.005(3) -0.003(3)
C63 0.030(4) 0.036(4) 0.031(4) 0.000(3) 0.003(3) -0.004(4)
C64 0.034(4) 0.037(4) 0.038(4) -0.002(3) 0.009(3) 0.002(4)
C65 0.026(4) 0.031(4) 0.029(4) 0.003(3) 0.009(3) 0.003(3)
C66 0.022(4) 0.026(4) 0.023(4) -0.001(3) 0.012(3) 0.003(3)
C67 0.046(5) 0.037(4) 0.045(5) 0.002(4) 0.003(4) -0.003(4)
C68 0.040(5) 0.036(4) 0.038(4) -0.004(4) 0.010(4) -0.001(4)
N41 0.029(4) 0.042(4) 0.028(4) 0.001(3) 0.010(3) 0.006(3)
N42 0.014(3) 0.034(4) 0.030(4) -0.002(3) 0.010(3) 0.003(3)
N51 0.022(4) 0.028(4) 0.027(4) -0.005(3) 0.009(3) 0.000(3)
N52 0.021(4) 0.028(4) 0.031(4) -0.011(3) 0.009(3) 0.000(3)
N60 0.013(3) 0.025(4) 0.018(3) -0.006(3) 0.008(3) -0.001(3)
O41 0.020(3) 0.046(4) 0.030(3) -0.004(3) 0.011(3) 0.005(3)
O42 0.039(4) 0.056(4) 0.033(3) 0.004(3) 0.005(3) 0.011(3)
O43 0.039(4) 0.047(4) 0.029(3) 0.002(3) 0.009(3) 0.002(3)
O44 0.035(3) 0.035(4) 0.029(3) -0.008(3) 0.017(3) 0.003(3)
O45 0.023(3) 0.038(4) 0.037(4) 0.002(3) 0.015(3) 0.005(3)
O46 0.034(4) 0.043(4) 0.032(3) -0.005(3) 0.009(3) -0.001(3)
O47 0.037(4) 0.037(4) 0.047(4) 0.007(3) 0.012(3) 0.005(3)
O51 0.043(4) 0.041(4) 0.036(3) -0.007(3) 0.007(3) -0.008(3)
O52 0.026(3) 0.039(4) 0.040(3) 0.002(3) 0.012(3) -0.003(3)
O53 0.040(4) 0.036(4) 0.038(4) -0.007(3) 0.016(3) 0.002(3)
O54 0.023(3) 0.041(4) 0.032(3) -0.002(3) 0.011(3) 0.001(3)
O55 0.028(3) 0.034(4) 0.036(4) 0.001(3) 0.007(3) -0.005(3)
O56 0.039(4) 0.033(4) 0.040(4) -0.009(3) 0.010(3) 0.003(3)
O57 0.041(4) 0.044(4) 0.034(3) -0.014(3) 0.011(3) 0.000(3)
Pt3 0.0194(2) 0.0340(3) 0.0205(2) -0.0031(2) 0.00578(18) -0.00877(19)
Pt4 0.0122(2) 0.0277(3) 0.0186(2) -0.00360(19) 0.00484(16) -0.00219(17)
C71 0.023(4) 0.026(4) 0.026(4) 0.001(3) 0.007(3) -0.005(3)
C72 0.025(4) 0.030(4) 0.025(4) 0.004(3) 0.006(3) -0.004(3)
C73 0.025(4) 0.028(4) 0.024(4) 0.004(3) 0.005(3) -0.006(3)
C74 0.020(3) 0.028(4) 0.029(4) 0.003(3) 0.008(3) 0.002(3)
C75 0.023(3) 0.025(4) 0.022(4) 0.003(3) 0.005(3) 0.000(3)
C76 0.023(3) 0.022(4) 0.023(4) -0.001(3) 0.008(3) -0.003(3)
C77 0.050(5) 0.060(5) 0.059(5) 0.001(4) 0.001(4) 0.001(4)
C78 0.036(4) 0.043(5) 0.039(5) 0.004(4) 0.013(4) -0.008(4)
C79 0.024(4) 0.034(5) 0.029(4) 0.003(4) 0.013(3) 0.003(3)
C81 0.021(4) 0.029(4) 0.026(4) -0.006(3) 0.005(3) -0.012(3)
C82 0.029(4) 0.034(4) 0.027(4) -0.001(3) 0.010(3) -0.004(3)
C83 0.026(4) 0.033(4) 0.027(4) 0.002(3) 0.008(3) -0.002(3)
C84 0.029(4) 0.034(4) 0.026(4) -0.003(3) 0.008(3) 0.006(3)
C85 0.040(4) 0.038(4) 0.036(4) 0.005(3) 0.008(3) 0.009(4)
C86 0.044(4) 0.038(4) 0.037(4) -0.009(3) 0.012(4) -0.001(3)
C87 0.059(5) 0.050(5) 0.039(4) 0.005(4) 0.006(4) -0.006(4)
C88 0.032(4) 0.042(5) 0.029(4) -0.001(4) 0.013(4) -0.003(4)
C89 0.072(6) 0.059(5) 0.057(5) -0.006(4) 0.013(4) 0.000(4)
C90 0.023(4) 0.026(4) 0.021(4) -0.002(3) 0.011(3) 0.007(3)
C91 0.023(3) 0.035(4) 0.028(4) 0.005(3) 0.009(3) -0.001(3)
C92 0.025(4) 0.032(4) 0.030(4) 0.007(3) 0.005(3) -0.003(3)
C93 0.028(4) 0.036(4) 0.033(4) 0.001(4) 0.005(3) -0.009(3)
C94 0.033(4) 0.045(4) 0.042(5) 0.002(4) 0.005(4) 0.000(3)
C95 0.029(4) 0.040(4) 0.045(5) 0.005(4) 0.008(4) 0.003(3)
C96 0.035(4) 0.040(4) 0.043(5) -0.001(4) 0.007(4) 0.002(3)
C97 0.036(4) 0.033(4) 0.039(5) -0.003(4) 0.007(4) -0.003(3)
C98 0.050(5) 0.050(5) 0.062(5) -0.009(4) 0.011(4) 0.000(4)
N71 0.024(3) 0.032(4) 0.030(4) 0.001(3) 0.008(3) -0.009(3)
N72 0.021(3) 0.032(4) 0.023(4) -0.003(3) 0.007(3) 0.000(3)
N81 0.034(4) 0.043(4) 0.036(4) 0.000(3) 0.014(3) 0.005(3)
N82 0.066(5) 0.049(4) 0.067(5) -0.001(4) 0.013(4) 0.002(4)
N90 0.025(3) 0.029(4) 0.026(4) 0.000(3) 0.001(3) -0.002(3)
O71 0.031(3) 0.044(4) 0.030(3) -0.006(3) 0.011(3) -0.006(3)
O72 0.031(3) 0.039(4) 0.031(3) -0.004(3) 0.005(3) -0.012(3)
O73 0.033(3) 0.050(4) 0.039(4) 0.006(3) 0.008(3) -0.016(3)
O74 0.025(3) 0.037(4) 0.039(4) 0.005(3) 0.012(3) -0.006(3)
O75 0.031(3) 0.045(4) 0.031(3) -0.004(3) 0.017(3) -0.003(3)
O76 0.042(4) 0.039(4) 0.045(4) -0.005(3) 0.007(3) -0.011(3)
O77 0.036(4) 0.046(4) 0.038(4) 0.005(3) 0.001(3) -0.003(3)
O81 0.073(4) 0.058(4) 0.075(5) -0.018(4) 0.017(3) -0.007(4)
O82 0.074(4) 0.073(5) 0.074(5) -0.007(4) 0.001(3) 0.023(4)
O83 0.051(4) 0.033(4) 0.027(3) 0.001(3) 0.012(3) -0.008(3)
O84 0.032(3) 0.041(4) 0.029(3) -0.001(3) 0.009(3) 0.006(3)
O85 0.070(4) 0.046(4) 0.042(4) -0.002(3) 0.013(3) 0.007(3)
O86 0.112(5) 0.078(5) 0.080(5) 0.001(4) -0.002(4) 0.001(4)
O87 0.094(5) 0.094(5) 0.112(5) 0.006(4) 0.028(4) -0.018(4)
C101 0.024(4) 0.025(4) 0.025(4) 0.002(3) 0.005(3) -0.003(3)
C102 0.021(3) 0.021(4) 0.019(4) -0.002(3) 0.006(3) 0.001(3)
C103 0.018(3) 0.023(4) 0.019(3) 0.000(3) 0.008(3) -0.001(3)
C104 0.019(3) 0.021(4) 0.020(4) 0.001(3) 0.008(3) 0.001(3)
C105 0.019(3) 0.023(4) 0.021(4) 0.001(3) 0.005(3) -0.002(3)
C106 0.019(3) 0.022(4) 0.020(4) -0.002(3) 0.005(3) -0.001(3)
C107 0.032(4) 0.038(5) 0.036(4) -0.004(4) -0.001(3) 0.000(4)
C108 0.040(5) 0.044(5) 0.049(5) 0.002(4) 0.019(4) -0.006(4)
C109 0.036(4) 0.040(5) 0.033(4) -0.003(4) 0.014(4) -0.002(4)
C111 0.027(4) 0.028(4) 0.026(4) -0.004(3) 0.002(3) -0.007(3)
C112 0.018(4) 0.034(4) 0.028(4) -0.009(3) 0.004(3) -0.003(3)
C113 0.026(4) 0.044(4) 0.034(4) -0.005(3) 0.008(3) 0.001(3)
C114 0.040(4) 0.046(4) 0.035(4) -0.010(3) 0.011(4) -0.006(4)
C115 0.039(4) 0.038(4) 0.034(4) -0.006(3) 0.010(3) -0.009(3)
C116 0.023(4) 0.034(4) 0.028(4) -0.006(3) 0.009(3) -0.007(3)
C117 0.098(7) 0.087(6) 0.086(6) -0.015(4) 0.014(4) 0.003(5)
C118 0.092(6) 0.117(7) 0.102(7) -0.006(5) 0.043(5) -0.003(5)
C119 0.084(6) 0.079(6) 0.069(5) 0.007(4) 0.007(4) 0.002(4)
C120 0.017(4) 0.021(4) 0.013(4) 0.003(3) 0.008(3) 0.003(3)
C121 0.017(3) 0.027(4) 0.021(4) 0.005(3) 0.004(3) -0.006(3)
C122 0.024(4) 0.034(4) 0.026(4) 0.003(3) 0.008(3) 0.000(3)
C123 0.023(4) 0.036(4) 0.028(4) 0.001(4) 0.008(3) 0.006(3)
C124 0.026(4) 0.038(4) 0.034(4) 0.007(4) 0.002(4) -0.003(3)
C125 0.022(4) 0.029(4) 0.021(4) -0.002(3) 0.007(3) -0.007(3)
C126 0.020(3) 0.027(4) 0.020(4) 0.002(3) 0.007(3) -0.003(3)
C127 0.043(5) 0.048(4) 0.049(5) -0.006(4) 0.012(4) 0.004(4)
C128 0.030(4) 0.036(4) 0.039(5) -0.001(4) 0.009(4) -0.001(3)
N101 0.016(3) 0.020(4) 0.015(3) -0.002(3) 0.005(3) -0.002(3)
N102 0.023(3) 0.029(4) 0.018(3) -0.001(3) 0.010(3) -0.001(3)
N111 0.032(4) 0.030(4) 0.028(4) -0.008(3) 0.009(3) 0.004(3)
N112 0.035(4) 0.035(4) 0.032(4) -0.003(3) 0.009(3) -0.003(3)
N120 0.015(3) 0.030(4) 0.018(4) -0.006(3) 0.009(3) -0.001(3)
O101 0.021(3) 0.032(4) 0.029(3) -0.003(3) 0.013(3) -0.001(3)
O102 0.023(3) 0.034(4) 0.032(3) -0.008(3) 0.007(3) -0.007(3)
O103 0.019(3) 0.044(4) 0.029(3) 0.003(3) 0.004(3) -0.003(3)
O104 0.021(3) 0.035(4) 0.031(3) 0.001(3) 0.015(3) 0.003(3)
O105 0.029(3) 0.045(4) 0.030(3) -0.013(3) 0.016(3) -0.002(3)
O106 0.029(3) 0.040(4) 0.034(4) 0.002(3) 0.000(3) 0.002(3)
O107 0.032(3) 0.035(3) 0.041(4) -0.004(3) 0.007(3) -0.007(3)
O111 0.038(3) 0.062(4) 0.044(4) -0.009(3) 0.004(3) 0.015(3)
O112 0.045(4) 0.044(4) 0.047(4) 0.000(3) 0.019(3) 0.005(3)
O113 0.048(4) 0.051(4) 0.048(4) -0.015(3) 0.016(3) 0.006(3)
O114 0.058(4) 0.070(5) 0.049(4) -0.013(3) 0.028(3) -0.011(3)
O115 0.072(4) 0.052(4) 0.044(4) -0.004(3) 0.014(3) -0.008(3)
O116 0.060(4) 0.057(4) 0.073(5) -0.007(4) 0.016(4) -0.011(3)
O117 0.035(3) 0.051(4) 0.052(4) 0.003(3) 0.008(3) 0.003(3)

loop_
_atom_type_symbol
_atom_type_description
_atom_type_scat_dispersion_real
_atom_type_scat_dispersion_imag
_atom_type_scat_source
C C 0.0033 0.0016 'International Tables Vol C Tables 4.2.6.8 and 6.1.1.4'
H H 0.0000 0.0000 'International Tables Vol C Tables 4.2.6.8 and 6.1.1.4'
N N 0.0061 0.0033 'International Tables Vol C Tables 4.2.6.8 and 6.1.1.4'
O O 0.0106 0.0060 'International Tables Vol C Tables 4.2.6.8 and 6.1.1.4'
Pt Pt -1.7033 8.3905 'International Tables Vol C Tables 4.2.6.8 and 6.1.1.4'
Cl Cl 0.1484 0.1585 'International Tables Vol C Tables 4.2.6.8 and 6.1.1.4'

loop_
_exptl_crystal_face_index_h
_exptl_crystal_face_index_k
_exptl_crystal_face_index_l
_exptl_crystal_face_perp_dist
0.00 0.00 1.00 0.0350
0.00 0.00 -1.00 0.0420
-1.00 0.00 0.00 0.0710
1.00 0.00 0.00 0.0600
1.00 2.00 -2.00 0.1590
-1.00 -1.00 1.00 0.1710

loop_
_geom_angle_atom_site_label_1
_geom_angle_atom_site_label_2
_geom_angle_atom_site_label_3
_geom_angle
C30 Pt1 O11 175.6(4)
C30 Pt1 C11 100.4(3)
O11 Pt1 C11 79.4(3)
C30 Pt1 C21 90.5(4)
O11 Pt1 C21 90.0(3)
C11 Pt1 C21 168.8(3)
C60 Pt2 C41 99.2(4)
C60 Pt2 O41 177.4(4)
C41 Pt2 O41 79.3(3)
C60 Pt2 C51 91.8(4)
C41 Pt2 C51 168.6(3)
O41 Pt2 C51 89.8(3)
C16 C11 C12 114.1(7)
C16 C11 Pt1 133.3(6)
C12 C11 Pt1 112.6(6)
C11 C12 C13 124.1(8)
C11 C12 N11 115.2(7)
C13 C12 N11 120.6(7)
O13 C13 C14 119.5(8)
O13 C13 C12 122.2(8)
C14 C13 C12 118.2(8)
O14 C14 C15 118.4(8)
O14 C14 C13 121.0(8)
C15 C14 C13 120.2(7)
O15 C15 C14 128.1(8)
O15 C15 C16 113.7(7)
C14 C15 C16 118.1(7)
C11 C16 C15 125.1(8)
C11 C16 N12 119.7(7)
C15 C16 N12 115.2(7)
C26 C21 C22 113.9(8)
C26 C21 Pt1 126.3(6)
C22 C21 Pt1 119.7(6)
C21 C22 C23 124.8(8)
C21 C22 N21 121.5(7)
C23 C22 N21 113.6(7)
C24 C23 O23 122.4(8)
C24 C23 C22 118.0(8)
O23 C23 C22 119.1(8)
C23 C24 C25 119.6(8)
C23 C24 O24 121.5(8)
C25 C24 O24 118.9(8)
O25 C25 C24 122.6(8)
O25 C25 C26 118.1(8)
C24 C25 C26 118.9(8)
C21 C26 C25 124.4(8)
C21 C26 N22 117.7(8)
C25 C26 N22 117.7(8)
N30 C30 Pt1 176.8(10)
C32 C31 C36 124.4(8)
C32 C31 N30 117.7(8)
C36 C31 N30 117.9(8)
C31 C32 C33 116.8(8)
C31 C32 C37 121.0(9)
C33 C32 C37 122.2(9)
C34 C33 C32 120.0(10)
C33 C34 C35 122.0(10)
C34 C35 C36 121.1(9)
C35 C36 C31 115.7(8)
C35 C36 C38 123.9(9)
C31 C36 C38 120.4(8)
O12 N11 O11 118.7(8)
O12 N11 C12 124.4(8)
O11 N11 C12 116.9(7)
O17 N12 O16 124.1(9)
O17 N12 C16 118.5(8)
O16 N12 C16 117.4(8)
O22 N21 O21 123.0(9)
O22 N21 C22 118.2(9)
O21 N21 C22 118.6(8)
O26 N22 O27 126.2(9)
O26 N22 C26 116.7(8)
O27 N22 C26 117.0(8)
C30 N30 C31 171.4(10)
N11 O11 Pt1 115.9(5)
C13 O13 C17 114.5(8)
C14 O14 C18 115.8(8)
C15 O15 C19 120.9(8)
C23 O23 C27 114.1(8)
C24 O24 C28 113.0(9)
C25 O25 C29 114.9(8)
C46 C41 C42 112.7(8)
C46 C41 Pt2 134.6(7)
C42 C41 Pt2 112.6(6)
C41 C42 C43 124.5(8)
C41 C42 N41 115.7(7)
C43 C42 N41 119.8(8)
O43 C43 C44 118.4(8)
O43 C43 C42 123.1(8)
C44 C43 C42 118.5(8)
O44 C44 C45 120.6(8)
O44 C44 C43 119.7(8)
C45 C44 C43 119.5(8)
O45 C45 C44 127.9(8)
O45 C45 C46 113.9(8)
C44 C45 C46 118.2(8)
C41 C46 C45 126.5(8)
C41 C46 N42 118.6(7)
C45 C46 N42 114.9(7)
C52 C51 C56 114.8(7)
C52 C51 Pt2 124.5(6)
C56 C51 Pt2 120.6(6)
C51 C52 C53 123.8(8)
C51 C52 N51 118.6(7)
C53 C52 N51 117.5(7)
O53 C53 C54 121.8(8)
O53 C53 C52 119.1(8)
C54 C53 C52 118.6(8)
C55 C54 O54 120.1(8)
C55 C54 C53 119.7(8)
O54 C54 C53 120.2(8)
C54 C55 O55 123.3(8)
C54 C55 C56 120.4(8)
O55 C55 C56 116.3(8)
C55 C56 C51 122.6(7)
C55 C56 N52 119.4(7)
C51 C56 N52 118.0(7)
N60 C60 Pt2 173.9(9)
C66 C61 C62 123.6(8)
C66 C61 N60 118.4(8)
C62 C61 N60 118.0(8)
C63 C62 C61 117.0(8)
C63 C62 C67 123.0(9)
C61 C62 C67 120.1(8)
C62 C63 C64 121.9(10)
C65 C64 C63 118.4(10)
C64 C65 C66 123.6(10)
C65 C66 C61 115.6(8)
C65 C66 C68 122.5(9)
C61 C66 C68 121.9(8)
O42 N41 O41 118.0(8)
O42 N41 C42 125.9(8)
O41 N41 C42 116.1(7)
O47 N42 O46 126.3(9)
O47 N42 C46 116.8(8)
O46 N42 C46 116.9(9)
O52 N51 O51 123.6(9)
O52 N51 C52 119.2(8)
O51 N51 C52 117.1(8)
O56 N52 O57 126.9(9)
O56 N52 C56 117.1(8)
O57 N52 C56 115.9(8)
C60 N60 C61 172.7(10)
N41 O41 Pt2 116.3(5)
C43 O43 C47 115.0(9)
C44 O44 C48 114.6(8)
C45 O45 C49 122.6(8)
C53 O53 C57 114.3(9)
C54 O54 C58 115.8(8)
C55 O55 C59 116.8(9)
C90 Pt3 C71 103.5(4)
C90 Pt3 O71 177.4(3)
C71 Pt3 O71 79.1(3)
C90 Pt3 C81 88.1(4)
C71 Pt3 C81 168.3(4)
O71 Pt3 C81 89.4(3)
C120 Pt4 C101 102.4(4)
C120 Pt4 O101 177.7(3)
C101 Pt4 O101 79.6(3)
C120 Pt4 C111 89.2(4)
C101 Pt4 C111 166.7(4)
O101 Pt4 C111 88.9(3)
C76 C71 C72 112.5(8)
C76 C71 Pt3 133.8(6)
C72 C71 Pt3 113.4(6)
C71 C72 C73 125.8(8)
C71 C72 N71 114.2(7)
C73 C72 N71 119.9(7)
O73 C73 C74 119.7(8)
O73 C73 C72 123.1(8)
C74 C73 C72 117.1(8)
O74 C74 C75 119.8(8)
O74 C74 C73 119.8(8)
C75 C74 C73 120.2(8)
O75 C75 C74 127.7(8)
O75 C75 C76 113.3(7)
C74 C75 C76 118.9(8)
C71 C76 C75 125.4(8)
C71 C76 N72 118.6(7)
C75 C76 N72 115.9(7)
C82 C81 C86 114.0(8)
C82 C81 Pt3 122.9(7)
C86 C81 Pt3 123.0(6)
C81 C82 C83 123.7(8)
C81 C82 N81 119.7(8)
C83 C82 N81 116.5(8)
O83 C83 C84 125.2(8)
O83 C83 C82 116.0(8)
C84 C83 C82 118.8(8)
C85 C84 C83 120.5(8)
C85 C84 O84 121.0(8)
C83 C84 O84 118.5(8)
O85 C85 C84 123.6(9)
O85 C85 C86 117.5(9)
C84 C85 C86 118.9(8)
C85 C86 C81 124.1(9)
C85 C86 N82 122.2(9)
C81 C86 N82 113.6(8)
N90 C90 Pt3 175.1(9)
N90 C91 C96 116.9(8)
N90 C91 C92 119.3(8)
C96 C91 C92 123.8(8)
C93 C92 C91 117.0(8)
C93 C92 C97 122.6(9)
C91 C92 C97 120.4(8)
C94 C93 C92 119.2(10)
C93 C94 C95 123.2(10)
C94 C95 C96 120.4(10)
C95 C96 C91 116.4(9)
C95 C96 C98 122.5(9)
C91 C96 C98 121.0(9)
O72 N71 O71 118.5(8)
O72 N71 C72 124.5(8)
O71 N71 C72 117.0(7)
O76 N72 O77 126.6(9)
O76 N72 C76 117.5(8)
O77 N72 C76 115.9(9)
O82 N81 O81 123.3(10)
O82 N81 C82 119.0(10)
O81 N81 C82 117.7(9)
O86 N82 O87 128.4(13)
O86 N82 C86 115.1(11)
O87 N82 C86 115.7(11)
C90 N90 C91 168.7(10)
N71 O71 Pt3 115.8(6)
C73 O73 C77 117.0(9)
C74 O74 C78 115.5(8)
C75 O75 C79 121.6(8)
C83 O83 C87 117.5(8)
C84 O84 C88 113.4(8)
C85 O85 C89 117.9(10)
C106 C101 C102 112.5(7)
C106 C101 Pt4 135.4(6)
C102 C101 Pt4 111.8(6)
C101 C102 N101 114.4(7)
C101 C102 C103 123.9(7)
N101 C102 C103 121.6(7)
O103 C103 C104 117.1(7)
O103 C103 C102 124.0(7)
C104 C103 C102 118.7(7)
O104 C104 C103 120.0(7)
O104 C104 C105 119.8(7)
C103 C104 C105 119.7(7)
O105 C105 C104 127.5(8)
O105 C105 C106 114.4(7)
C104 C105 C106 117.8(7)
C101 C106 C105 127.0(8)
C101 C106 N102 117.1(7)
C105 C106 N102 115.9(7)
C116 C111 C112 114.5(8)
C116 C111 Pt4 119.8(6)
C112 C111 Pt4 125.4(7)
C111 C112 C113 124.2(8)
C111 C112 N111 118.8(8)
C113 C112 N111 117.1(8)
O113 C113 C114 124.9(9)
O113 C113 C112 117.2(9)
C114 C113 C112 117.8(8)
C113 C114 C115 120.2(9)
C113 C114 O114 120.9(9)
C115 C114 O114 118.4(9)
C114 C115 O115 123.3(9)
C114 C115 C116 120.3(9)
O115 C115 C116 116.3(9)
C111 C116 C115 122.8(8)
C111 C116 N112 118.4(8)
C115 C116 N112 118.7(8)
N120 C120 Pt4 175.5(9)
C122 C121 C126 125.4(8)
C122 C121 N120 117.8(8)
C126 C121 N120 116.8(7)
C123 C122 C121 115.6(8)
C123 C122 C127 122.5(9)
C121 C122 C127 121.9(8)
C124 C123 C122 121.0(9)
C123 C124 C125 121.7(9)
C126 C125 C124 119.9(9)
C125 C126 C121 116.4(8)
C125 C126 C128 120.7(8)
C121 C126 C128 122.9(8)
O102 N101 O101 119.3(7)
O102 N101 C102 123.0(7)
O101 N101 C102 117.6(7)
O106 N102 O107 125.0(8)
O106 N102 C106 118.6(8)
O107 N102 C106 116.3(8)
O112 N111 O111 122.0(9)
O112 N111 C112 120.0(8)
O111 N111 C112 117.9(9)
O116 N112 O117 122.5(10)
O116 N112 C116 120.5(9)
O117 N112 C116 117.0(9)
C120 N120 C121 164.1(10)
N101 O101 Pt4 115.8(5)
C103 O103 C107 115.0(8)
C104 O104 C108 118.0(8)
C105 O105 C109 120.9(8)
C113 O113 C117 118.7(10)
C114 O114 C118 110.6(10)
C115 O115 C119 115.7(10)

loop_
_geom_bond_atom_site_label_1
_geom_bond_atom_site_label_2
_geom_bond_distance
Pt1 C30 1.869(9)
Pt1 O11 2.046(7)
Pt1 C11 2.049(8)
Pt1 C21 2.087(9)
Pt2 C60 1.853(9)
Pt2 C41 2.039(9)
Pt2 O41 2.055(7)
Pt2 C51 2.088(8)
C11 C16 1.380(10)
C11 C12 1.401(10)
C12 C13 1.415(10)
C12 N11 1.430(9)
C13 O13 1.357(9)
C13 C14 1.399(10)
C14 O14 1.371(9)
C14 C15 1.392(10)
C15 O15 1.354(9)
C15 C16 1.410(10)
C16 N12 1.492(10)
C17 O13 1.435(10)
C18 O14 1.463(10)
C19 O15 1.435(9)
C21 C26 1.364(10)
C21 C22 1.385(9)
C22 C23 1.419(9)
C22 N21 1.468(10)
C23 C24 1.370(10)
C23 O23 1.372(9)
C24 C25 1.388(10)
C24 O24 1.389(9)
C25 O25 1.374(9)
C25 C26 1.412(10)
C26 N22 1.498(10)
C27 O23 1.447(10)
C28 O24 1.434(11)
C29 O25 1.452(10)
C30 N30 1.160(9)
C31 C32 1.392(10)
C31 C36 1.399(10)
C31 N30 1.404(9)
C32 C33 1.395(10)
C32 C37 1.499(10)
C33 C34 1.359(11)
C34 C35 1.376(11)
C35 C36 1.384(10)
C36 C38 1.502(11)
N11 O12 1.215(8)
N11 O11 1.297(9)
N12 O17 1.216(9)
N12 O16 1.221(9)
N21 O22 1.212(9)
N21 O21 1.234(9)
N22 O26 1.209(9)
N22 O27 1.236(9)
C41 C46 1.383(10)
C41 C42 1.406(10)
C42 C43 1.411(10)
C42 N41 1.430(10)
C43 O43 1.363(10)
C43 C44 1.405(10)
C44 O44 1.380(9)
C44 C45 1.389(10)
C45 O45 1.339(9)
C45 C46 1.399(10)
C46 N42 1.498(10)
C47 O43 1.425(11)
C48 O44 1.453(11)
C49 O45 1.434(9)
C51 C52 1.389(10)
C51 C56 1.402(9)
C52 C53 1.418(9)
C52 N51 1.464(9)
C53 O53 1.361(9)
C53 C54 1.384(10)
C54 C55 1.374(10)
C54 O54 1.378(9)
C55 O55 1.377(9)
C55 C56 1.403(9)
C56 N52 1.470(9)
C57 O53 1.441(10)
C58 O54 1.430(10)
C59 O55 1.432(10)
C60 N60 1.167(9)
C61 C66 1.386(10)
C61 C62 1.407(10)
C61 N60 1.419(9)
C62 C63 1.376(10)
C62 C67 1.507(11)
C63 C64 1.381(11)
C64 C65 1.375(11)
C65 C66 1.383(10)
C66 C68 1.503(10)
N41 O42 1.213(9)
N41 O41 1.294(9)
N42 O47 1.217(9)
N42 O46 1.222(9)
N51 O52 1.210(9)
N51 O51 1.238(9)
N52 O56 1.184(9)
N52 O57 1.236(9)
Pt3 C90 1.874(9)
Pt3 C71 2.026(9)
Pt3 O71 2.049(7)
Pt3 C81 2.074(9)
Pt4 C120 1.875(8)
Pt4 C101 2.027(9)
Pt4 O101 2.039(7)
Pt4 C111 2.086(9)
C71 C76 1.389(10)
C71 C72 1.400(10)
C72 C73 1.428(10)
C72 N71 1.431(10)
C73 O73 1.355(9)
C73 C74 1.397(10)
C74 O74 1.380(9)
C74 C75 1.384(10)
C75 O75 1.348(9)
C75 C76 1.411(10)
C76 N72 1.486(9)
C77 O73 1.418(11)
C78 O74 1.452(10)
C79 O75 1.463(9)
C81 C82 1.385(10)
C81 C86 1.394(10)
C82 C83 1.406(10)
C82 N81 1.472(10)
C83 O83 1.365(9)
C83 C84 1.370(10)
C84 C85 1.366(10)
C84 O84 1.384(9)
C85 O85 1.355(10)
C85 C86 1.394(10)
C86 N82 1.506(11)
C87 O83 1.450(10)
C88 O84 1.443(10)
C89 O85 1.415(11)
C90 N90 1.157(9)
C91 N90 1.401(9)
C91 C96 1.401(10)
C91 C92 1.402(10)
C92 C93 1.396(10)
C92 C97 1.499(10)
C93 C94 1.362(10)
C94 C95 1.370(11)
C95 C96 1.379(10)
C96 C98 1.495(11)
N71 O72 1.223(8)
N71 O71 1.285(8)
N72 O76 1.204(9)
N72 O77 1.212(9)
N81 O82 1.182(9)
N81 O81 1.234(10)
N82 O86 1.139(10)
N82 O87 1.235(11)
C101 C106 1.381(10)
C101 C102 1.421(10)
C102 N101 1.424(9)
C102 C103 1.423(10)
C103 O103 1.359(9)
C103 C104 1.398(10)
C104 O104 1.355(9)
C104 C105 1.398(10)
C105 O105 1.352(9)
C105 C106 1.404(10)
C106 N102 1.498(9)
C107 O103 1.439(10)
C108 O104 1.468(10)
C109 O105 1.449(9)
C111 C116 1.372(10)
C111 C112 1.394(10)
C112 C113 1.414(10)
C112 N111 1.459(10)
C113 O113 1.361(10)
C113 C114 1.362(10)
C114 C115 1.369(10)
C114 O114 1.396(10)
C115 O115 1.369(10)
C115 C116 1.401(10)
C116 N112 1.471(10)
C117 O113 1.440(11)
C118 O114 1.451(12)
C119 O115 1.402(11)
C120 N120 1.155(9)
C121 C122 1.388(10)
C121 C126 1.388(10)
C121 N120 1.428(9)
C122 C123 1.376(10)
C122 C127 1.498(11)
C123 C124 1.371(11)
C124 C125 1.380(10)
C125 C126 1.376(10)
C126 C128 1.511(10)
N101 O102 1.229(8)
N101 O101 1.266(8)
N102 O106 1.203(9)
N102 O107 1.229(9)
N111 O112 1.214(9)
N111 O111 1.245(9)
N112 O116 1.196(9)
N112 O117 1.231(9)
